data_1529480
loop_
_publ_author_name
'Chengyin Liu'
'Zhiguo Xia'
'Maxim S. Molokeev'
'Quanlin Liu'

_publ_section_title
;
 Synthesis, Crystal Structure, and Enhanced Luminescence of Garnet-Type
 Ca3Ga2Ge3O12:Cr3+ by Codoping Bi3+
;
_journal_issue 6
_journal_name_full 'Journal of the American Ceramic Society'
_journal_page_first 1870
_journal_page_last 1876
_journal_paper_doi 10.1111/jace.13553
_journal_volume 98
_journal_year 2015
_chemical_formula_moiety 'Ga8 Ge12 O48, 12(Ca)'
_chemical_formula_sum 'Ca12 Ga8 Ge12 O48'
_chemical_formula_weight 2678.04
_space_group_IT_number 230
_symmetry_cell_setting cubic
_symmetry_space_group_name_Hall '-I 4bd 2c 3'
_symmetry_space_group_name_H-M 'I a -3 d'
_cell_angle_alpha 90
_cell_angle_beta 90
_cell_angle_gamma 90
_cell_formula_units_Z 2
_cell_length_a 12.25619(10)
_cell_length_b 12.25619(10)
_cell_length_c 12.25619(10)
_cell_measurement_temperature 300
_cell_volume 1841.05(3)
_diffrn_ambient_temperature 300
_diffrn_measurement_device_type
;
D8 ADVANCE Bruker
;
_diffrn_radiation_monochromator none
_diffrn_radiation_probe x-ray
_diffrn_radiation_type
;
 Cu K\a~1~~2~
;
_exptl_absorpt_coefficient_mu 33.241
_exptl_crystal_density_diffrn 4.830857
_pd_char_colour
;
colourless
;
_pd_meas_2theta_range_inc 0.0202545904
_pd_meas_2theta_range_max 120.007591
_pd_meas_2theta_range_min 11.9898605
_pd_meas_scan_method step
_pd_proc_ls_pref_orient_corr
;
no correction
;
_pd_proc_ls_profile_function PearsonVII
_pd_proc_ls_prof_R_factor 7.734
_pd_proc_ls_prof_wR_expected 2.982
_pd_proc_ls_prof_wR_factor 11.281
_pd_proc_number_of_points 5333
_pd_spec_mount_mode reflection
_refine_ls_goodness_of_fit_all 3.783
_refine_ls_R_I_factor 1.40
_refine_ls_shift/su_max 0.01000
_cod_data_source_file Ca3Ga2Ge3O12_Cr_Bi.cif
_cod_data_source_block a
_cod_original_cell_volume 1841.053(47)
_cod_original_sg_symbol_Hall
;
-I 4bd 2c 3
;
_cod_original_sg_symbol_H-M Ia-3d
_cod_original_formula_sum
;
Ca12 Ga8 Ge12 O48
;
_cod_database_code 1529480
_cod_database_fobs_code 1529480

loop_
_symmetry_equiv_pos_as_xyz
'x, y, z'
'-x, -y, -z'
'-x, -y+1/2, z'
'-x, y, z+1/2'
'-x, y+1/2, -z+1/2'
'-x+1/4, -z+1/4, -y+1/4'
'-x+1/4, -z-1/4, y-1/4'
'-x+1/4, z+1/4, -y-1/4'
'-x+1/4, z-1/4, y+1/4'
'-x+1/2, -y, z+1/2'
'-x+1/2, -y+1/2, -z+1/2'
'-x+1/2, y, -z'
'-x+1/2, y+1/2, z'
'-x-1/4, -z+1/4, y+1/4'
'-x-1/4, -z-1/4, -y-1/4'
'-x-1/4, z+1/4, y-1/4'
'-x-1/4, z-1/4, -y+1/4'
'-y, -z, -x'
'-y, -z+1/2, x'
'-y, z, x+1/2'
'-y, z+1/2, -x+1/2'
'-y+1/4, -x+1/4, -z+1/4'
'-y+1/4, -x-1/4, z-1/4'
'-y+1/4, x+1/4, -z-1/4'
'-y+1/4, x-1/4, z+1/4'
'-y+1/2, -z, x+1/2'
'-y+1/2, -z+1/2, -x+1/2'
'-y+1/2, z, -x'
'-y+1/2, z+1/2, x'
'-y-1/4, -x+1/4, z+1/4'
'-y-1/4, -x-1/4, -z-1/4'
'-y-1/4, x+1/4, z-1/4'
'-y-1/4, x-1/4, -z+1/4'
'-z, -x, -y'
'-z, -x+1/2, y'
'-z, x, y+1/2'
'-z, x+1/2, -y+1/2'
'-z+1/4, -y+1/4, -x+1/4'
'-z+1/4, -y-1/4, x-1/4'
'-z+1/4, y+1/4, -x-1/4'
'-z+1/4, y-1/4, x+1/4'
'-z+1/2, -x, y+1/2'
'-z+1/2, -x+1/2, -y+1/2'
'-z+1/2, x, -y'
'-z+1/2, x+1/2, y'
'-z-1/4, -y+1/4, x+1/4'
'-z-1/4, -y-1/4, -x-1/4'
'-z-1/4, y+1/4, x-1/4'
'-z-1/4, y-1/4, -x+1/4'
'z, -x, -y+1/2'
'z, -x+1/2, y+1/2'
'z, x, y'
'z, x+1/2, -y'
'z+1/4, -y+1/4, x-1/4'
'z+1/4, -y-1/4, -x+1/4'
'z+1/4, y+1/4, x+1/4'
'z+1/4, y-1/4, -x-1/4'
'z+1/2, -x, y'
'z+1/2, -x+1/2, -y'
'z+1/2, x, -y+1/2'
'z+1/2, x+1/2, y+1/2'
'z-1/4, -y+1/4, -x-1/4'
'z-1/4, -y-1/4, x+1/4'
'z-1/4, y+1/4, -x+1/4'
'z-1/4, y-1/4, x-1/4'
'y, -z, -x+1/2'
'y, -z+1/2, x+1/2'
'y, z, x'
'y, z+1/2, -x'
'y+1/4, -x+1/4, z-1/4'
'y+1/4, -x-1/4, -z+1/4'
'y+1/4, x+1/4, z+1/4'
'y+1/4, x-1/4, -z-1/4'
'y+1/2, -z, x'
'y+1/2, -z+1/2, -x'
'y+1/2, z, -x+1/2'
'y+1/2, z+1/2, x+1/2'
'y-1/4, -x+1/4, -z-1/4'
'y-1/4, -x-1/4, z+1/4'
'y-1/4, x+1/4, -z+1/4'
'y-1/4, x-1/4, z-1/4'
'x, -y, -z+1/2'
'x, -y+1/2, z+1/2'
'x, y+1/2, -z'
'x+1/4, -z+1/4, y-1/4'
'x+1/4, -z-1/4, -y+1/4'
'x+1/4, z+1/4, y+1/4'
'x+1/4, z-1/4, -y-1/4'
'x+1/2, -y, z'
'x+1/2, -y+1/2, -z'
'x+1/2, y, -z+1/2'
'x+1/2, y+1/2, z+1/2'
'x-1/4, -z+1/4, -y-1/4'
'x-1/4, -z-1/4, y+1/4'
'x-1/4, z+1/4, -y+1/4'
'x-1/4, z-1/4, y-1/4'

loop_
_atom_site_label
_atom_site_type_symbol
_atom_site_fract_x
_atom_site_fract_y
_atom_site_fract_z
_atom_site_occupancy
_atom_site_B_iso_or_equiv
Ge Ge 0 0.25 0.375 1 0.438(81)
Ga Ga 0 0 0 1 0.546(82)
Ca Ca 0 0.25 0.125 1 0.669(90)
O O -0.03376(28) 0.05034(28) 0.15007(25) 1 0.33(12)

loop_
_diffrn_radiation_wavelength
_diffrn_radiation_wavelength_wt
1.5406 1.0000
1.5443 0.5000

loop_
_geom_angle_atom_site_label_1
_geom_angle_atom_site_label_2
_geom_angle_atom_site_label_3
_geom_angle
_geom_angle_site_symmetry_1
_geom_angle_site_symmetry_3
O Ge O 101.61(16) 20_555 67_555
O Ga O 91.73(13) 1_555 18_555
O Ca O 124.12(23) 1_555 19_555
O Ca O 109.81(15) 1_555 22_555
O Ca O 74.5(14) 1_555 38_555
O Ca O 94(11) 1_555 64_555
O Ca O 68.89(16) 1_555 68_555
O Ca O 72.02(15) 1_555 80_555
O Ca O 113.67(16) 19_555 64_555
O Ca O 70.35(15) 19_555 68_555

loop_
_geom_bond_atom_site_label_1
_geom_bond_atom_site_label_2
_geom_bond_distance
_geom_bond_site_symmetry_2
Ge O 1.7695(33) 20_555
Ga O 1.9836(34) .
Ca O 2.3805(33) 19_555
Ca O 2.5008(34) .
